data_4339739
loop_
_publ_author_name
'Muniappan, Sankar'
'Lipstman, Sophia'
'George, Sumod'
'Goldberg, Israel'

_publ_section_title
;
 Porphyrin framework solids. Synthesis and structure of hybrid
 coordination polymers of tetra(carboxyphenyl)porphyrins and
 lanthanide-bridging ions.
;
_journal_issue 14
_journal_name_full 'Inorganic chemistry'
_journal_page_first 5544
_journal_page_last 5554
_journal_paper_doi 10.1021/ic0701099
_journal_volume 46
_journal_year 2007
_chemical_formula_moiety 'C48 H31 N4 O10 Pr'
_chemical_formula_sum 'C48 H31 N4 O10 Pr'
_chemical_formula_weight 964.68
_chemical_name_systematic
; 
 ? 
;
_space_group_IT_number 2
_symmetry_cell_setting triclinic
_symmetry_space_group_name_Hall '-P 1'
_symmetry_space_group_name_H-M 'P -1'
_atom_sites_solution_hydrogens geom
_atom_sites_solution_primary direct
_atom_sites_solution_secondary difmap
_audit_creation_method SHELXL-97
_cell_angle_alpha 98.1574(9)
_cell_angle_beta 89.7511(9)
_cell_angle_gamma 89.1062(16)
_cell_formula_units_Z 2
_cell_length_a 9.6357(2)
_cell_length_b 13.9203(3)
_cell_length_c 17.2875(5)
_cell_measurement_reflns_used 7571
_cell_measurement_temperature 110(2)
_cell_measurement_theta_max 25.66
_cell_measurement_theta_min 2.11
_cell_volume 2295.01(10)
_computing_cell_refinement Denzo
_computing_data_collection 'Collect, Nonius B.V.'
_computing_data_reduction 'Denzo & Scalepack'
_computing_structure_refinement 'SHELXL-97 (Sheldrick, 1997)'
_computing_structure_solution SIR-97
_diffrn_ambient_temperature 110(2)
_diffrn_detector_area_resol_mean 12.8
_diffrn_measured_fraction_theta_full 0.987
_diffrn_measured_fraction_theta_max 0.987
_diffrn_measurement_device_type 'Nonius KappaCCD'
_diffrn_measurement_method '1 deg. \f & \w scans'
_diffrn_radiation_monochromator graphite
_diffrn_radiation_source 'fine-focus sealed tube'
_diffrn_radiation_type MoK\a
_diffrn_radiation_wavelength 0.71073
_diffrn_reflns_av_R_equivalents 0.0590
_diffrn_reflns_av_sigmaI/netI 0.0756
_diffrn_reflns_limit_h_max 11
_diffrn_reflns_limit_h_min 0
_diffrn_reflns_limit_k_max 16
_diffrn_reflns_limit_k_min -16
_diffrn_reflns_limit_l_max 20
_diffrn_reflns_limit_l_min -20
_diffrn_reflns_number 19543
_diffrn_reflns_theta_full 25.66
_diffrn_reflns_theta_max 25.66
_diffrn_reflns_theta_min 2.11
_diffrn_standards_number 0
_exptl_absorpt_coefficient_mu 1.122
_exptl_absorpt_correction_T_max 0.9460
_exptl_absorpt_correction_T_min 0.8067
_exptl_absorpt_correction_type multi-scan
_exptl_absorpt_process_details 'Blessing, 1995'
_exptl_crystal_colour purple
_exptl_crystal_density_diffrn 1.396
_exptl_crystal_density_method 'not measured'
_exptl_crystal_description prism
_exptl_crystal_F_000 972
_exptl_crystal_size_max 0.20
_exptl_crystal_size_mid 0.10
_exptl_crystal_size_min 0.05
_refine_diff_density_max 1.483
_refine_diff_density_min -1.222
_refine_diff_density_rms 0.101
_refine_ls_extinction_method none
_refine_ls_goodness_of_fit_ref 0.957
_refine_ls_hydrogen_treatment constr
_refine_ls_matrix_type full
_refine_ls_number_parameters 570
_refine_ls_number_reflns 8568
_refine_ls_number_restraints 0
_refine_ls_restrained_S_all 0.957
_refine_ls_R_factor_all 0.0574
_refine_ls_R_factor_gt 0.0415
_refine_ls_shift/su_max 0.003
_refine_ls_shift/su_mean 0.000
_refine_ls_structure_factor_coef Fsqd
_refine_ls_weighting_details 'calc w=1/[\s^2^(Fo^2^)+(0.0522P)^2^+0.0000P] where P=(Fo^2^+2Fc^2^)/3'
_refine_ls_weighting_scheme calc
_refine_ls_wR_factor_gt 0.0938
_refine_ls_wR_factor_ref 0.0996
_reflns_number_gt 6797
_reflns_number_total 8568
_reflns_threshold_expression >2sigma(I)
_cod_data_source_file ic0701099-file001.cif
_cod_data_source_block so39asq-Compound-3
_cod_database_code 4339739

loop_
_symmetry_equiv_pos_as_xyz
'x, y, z'
'-x, -y, -z'

loop_
_atom_site_label
_atom_site_type_symbol
_atom_site_fract_x
_atom_site_fract_y
_atom_site_fract_z
_atom_site_U_iso_or_equiv
_atom_site_adp_type
_atom_site_occupancy
_atom_site_symmetry_multiplicity
_atom_site_calc_flag
_atom_site_refinement_flags
Pr Pr -0.27000(2) 0.398402(17) 0.513079(12) 0.02268(8) Uani 1 1 d .
C1 C -0.8299(4) -0.1139(3) -0.0443(2) 0.0192(8) Uani 1 1 d .
C2 C -0.8436(4) -0.2072(3) -0.0169(2) 0.0216(8) Uani 1 1 d .
H2 H -0.8911 -0.2621 -0.0424 0.026 Uiso 1 1 calc R
C3 C -0.7757(4) -0.2009(3) 0.0517(2) 0.0228(8) Uani 1 1 d .
H3 H -0.7665 -0.2501 0.0843 0.027 Uiso 1 1 calc R
C4 C -0.7188(4) -0.1026(3) 0.0660(2) 0.0205(8) Uani 1 1 d .
C5 C -0.6394(4) -0.0699(3) 0.1311(2) 0.0214(8) Uani 1 1 d .
C6 C -0.5861(4) 0.0243(3) 0.1477(2) 0.0213(8) Uani 1 1 d .
C7 C -0.4981(4) 0.0608(3) 0.2111(3) 0.0321(10) Uani 1 1 d .
H7 H -0.4633 0.0250 0.2499 0.039 Uiso 1 1 calc R
C8 C -0.4730(4) 0.1549(3) 0.2063(2) 0.0299(10) Uani 1 1 d .
H8 H -0.4185 0.1970 0.2416 0.036 Uiso 1 1 calc R
C9 C -0.5422(4) 0.1806(3) 0.1390(2) 0.0217(8) Uani 1 1 d .
C10 C -0.5446(4) 0.2718(3) 0.1140(2) 0.0204(8) Uani 1 1 d .
C11 C -0.6170(4) 0.2965(3) 0.0489(2) 0.0190(8) Uani 1 1 d .
C12 C -0.6229(4) 0.3933(3) 0.0281(2) 0.0217(8) Uani 1 1 d .
H12 H -0.5730 0.4480 0.0518 0.026 Uiso 1 1 calc R
C13 C -0.7140(4) 0.3909(3) -0.0323(2) 0.0197(8) Uani 1 1 d .
H13 H -0.7412 0.4437 -0.0584 0.024 Uiso 1 1 calc R
C14 C -0.7606(4) 0.2923(3) -0.0485(2) 0.0179(8) Uani 1 1 d .
C15 C -0.8534(4) 0.2596(3) -0.1089(2) 0.0188(8) Uani 1 1 d .
C16 C -0.8870(4) 0.1618(3) -0.1325(2) 0.0200(8) Uani 1 1 d .
C17 C -0.9791(4) 0.1248(3) -0.1947(2) 0.0233(9) Uani 1 1 d .
H17 H -1.0280 0.1623 -0.2278 0.028 Uiso 1 1 calc R
C18 C -0.9837(4) 0.0267(3) -0.1976(2) 0.0228(8) Uani 1 1 d .
H18 H -1.0344 -0.0166 -0.2340 0.027 Uiso 1 1 calc R
C19 C -0.8990(4) 0.0002(3) -0.1362(2) 0.0201(8) Uani 1 1 d .
C20 C -0.8901(4) -0.0926(3) -0.1142(2) 0.0201(8) Uani 1 1 d .
N21 N -0.7568(3) -0.0512(2) 0.00706(18) 0.0218(7) Uani 1 1 d .
H21 H -0.7378 0.0096 0.0033 0.026 Uiso 0.50 1 calc PR
N22 N -0.6094(3) 0.0991(2) 0.10547(18) 0.0211(7) Uani 1 1 d .
H22 H -0.6600 0.0955 0.0630 0.025 Uiso 0.50 1 calc PR
N23 N -0.6996(3) 0.2349(2) 0.00068(17) 0.0186(7) Uani 1 1 d .
H23 H -0.7111 0.1724 0.0012 0.022 Uiso 0.50 1 calc PR
N24 N -0.8406(3) 0.0829(2) -0.09980(17) 0.0190(7) Uani 1 1 d .
H24 H -0.7816 0.0854 -0.0609 0.023 Uiso 0.50 1 calc PR
C25 C -0.6091(4) -0.1398(3) 0.1880(2) 0.0204(8) Uani 1 1 d .
C26 C -0.5278(4) -0.2227(3) 0.1652(2) 0.0295(10) Uani 1 1 d .
H26 H -0.4835 -0.2317 0.1154 0.035 Uiso 1 1 calc R
C27 C -0.5110(5) -0.2926(3) 0.2150(3) 0.0368(11) Uani 1 1 d .
H27 H -0.4559 -0.3491 0.1988 0.044 Uiso 1 1 calc R
C28 C -0.5741(4) -0.2800(3) 0.2877(2) 0.0324(10) Uani 1 1 d .
H28 H -0.5633 -0.3281 0.3211 0.039 Uiso 1 1 calc R
C29 C -0.6537(4) -0.1965(3) 0.3119(2) 0.0270(9) Uani 1 1 d .
C30 C -0.6692(4) -0.1266(3) 0.2618(2) 0.0256(9) Uani 1 1 d .
H30 H -0.7218 -0.0691 0.2787 0.031 Uiso 1 1 calc R
C31 C -0.7203(5) -0.1830(4) 0.3916(3) 0.0408(12) Uani 1 1 d .
O32 O -0.7666(5) -0.0983(3) 0.4189(2) 0.0671(12) Uani 1 1 d .
H32 H -0.7879 -0.0968 0.4662 0.101 Uiso 1 1 calc R
O33 O -0.7205(4) -0.2526(2) 0.42947(17) 0.0454(8) Uani 1 1 d .
C34 C -0.4644(4) 0.3484(3) 0.1632(2) 0.0208(8) Uani 1 1 d .
C35 C -0.3387(4) 0.3805(3) 0.1369(2) 0.0207(8) Uani 1 1 d .
H35 H -0.3095 0.3597 0.0846 0.025 Uiso 1 1 calc R
C36 C -0.2553(4) 0.4426(3) 0.1863(2) 0.0214(8) Uani 1 1 d .
H36 H -0.1696 0.4636 0.1676 0.026 Uiso 1 1 calc R
C37 C -0.2973(4) 0.4736(3) 0.2624(2) 0.0231(8) Uani 1 1 d .
H37 H -0.2386 0.5132 0.2971 0.028 Uiso 1 1 calc R
C38 C -0.4264(4) 0.4465(3) 0.2881(2) 0.0195(8) Uani 1 1 d .
C39 C -0.5094(4) 0.3845(3) 0.2389(2) 0.0193(8) Uani 1 1 d .
H39 H -0.5974 0.3665 0.2567 0.023 Uiso 1 1 calc R
C40 C -0.4734(4) 0.4829(3) 0.3700(2) 0.0221(8) Uani 1 1 d .
O41 O -0.5996(2) 0.5057(2) 0.38091(14) 0.0237(6) Uani 1 1 d .
O42 O -0.3835(3) 0.4899(2) 0.42332(15) 0.0310(7) Uani 1 1 d .
C43 C -0.9303(4) 0.3303(3) -0.1509(2) 0.0200(8) Uani 1 1 d .
C44 C -1.0319(4) 0.3910(3) -0.1111(2) 0.0231(8) Uani 1 1 d .
H44 H -1.0394 0.3960 -0.0558 0.028 Uiso 1 1 calc R
C45 C -1.1220(4) 0.4439(3) -0.1517(2) 0.0287(9) Uani 1 1 d .
H45 H -1.1903 0.4853 -0.1239 0.034 Uiso 1 1 calc R
C46 C -1.1138(4) 0.4373(3) -0.2324(2) 0.0238(9) Uani 1 1 d .
H46 H -1.1806 0.4697 -0.2602 0.029 Uiso 1 1 calc R
C47 C -1.0068(4) 0.3828(3) -0.2722(2) 0.0203(8) Uani 1 1 d .
C48 C -0.9150(4) 0.3299(3) -0.2315(2) 0.0198(8) Uani 1 1 d .
H48 H -0.8415 0.2932 -0.2589 0.024 Uiso 1 1 calc R
C49 C -0.9914(4) 0.3791(3) -0.3595(2) 0.0210(8) Uani 1 1 d .
O50 O -1.0881(3) 0.4154(2) -0.39509(15) 0.0288(7) Uani 1 1 d .
O51 O -0.8822(3) 0.3424(2) -0.39152(16) 0.0319(7) Uani 1 1 d .
C52 C -0.9521(4) -0.1735(3) -0.1682(2) 0.0186(8) Uani 1 1 d .
C53 C -1.0658(4) -0.2253(3) -0.1476(2) 0.0210(8) Uani 1 1 d .
H53 H -1.1090 -0.2073 -0.0980 0.025 Uiso 1 1 calc R
C54 C -1.1168(4) -0.3026(3) -0.1983(2) 0.0248(9) Uani 1 1 d .
H54 H -1.1947 -0.3368 -0.1833 0.030 Uiso 1 1 calc R
C55 C -1.0549(4) -0.3303(3) -0.2709(2) 0.0214(8) Uani 1 1 d .
H55 H -1.0895 -0.3839 -0.3051 0.026 Uiso 1 1 calc R
C56 C -0.9424(4) -0.2797(3) -0.2934(2) 0.0193(8) Uani 1 1 d .
C57 C -0.8918(4) -0.2009(3) -0.2425(2) 0.0196(8) Uani 1 1 d .
H57 H -0.8158 -0.1655 -0.2584 0.024 Uiso 1 1 calc R
C58 C -0.8714(4) -0.3121(3) -0.3697(2) 0.0202(8) Uani 1 1 d .
O59 O -0.9243(3) -0.3806(2) -0.41593(15) 0.0268(6) Uani 1 1 d .
O60 O -0.7604(3) -0.2727(2) -0.38773(16) 0.0308(7) Uani 1 1 d .
O61 O -0.1777(3) 0.56768(19) 0.52073(14) 0.0232(6) Uani 1 1 d .
H61A H -0.1572 0.5971 0.4785 0.031 Uiso 1 1 d .
H61B H -0.0933 0.5851 0.5415 0.031 Uiso 1 1 d .
O62 O -0.5137(3) 0.3326(3) 0.49191(19) 0.0468(8) Uani 1 1 d .
H62A H -0.5813 0.3817 0.5126 0.070 Uiso 1 1 d R
H62B H -0.5011 0.2803 0.5184 0.070 Uiso 1 1 d R

loop_
_atom_site_aniso_label
_atom_site_aniso_U_11
_atom_site_aniso_U_22
_atom_site_aniso_U_33
_atom_site_aniso_U_23
_atom_site_aniso_U_13
_atom_site_aniso_U_12
Pr 0.02473(12) 0.02805(14) 0.01398(12) -0.00201(8) -0.00003(8) -0.00588(9)
C1 0.0232(19) 0.016(2) 0.0168(19) -0.0032(15) 0.0004(15) 0.0004(16)
C2 0.028(2) 0.016(2) 0.020(2) -0.0011(16) -0.0047(15) -0.0061(16)
C3 0.030(2) 0.017(2) 0.022(2) 0.0040(17) 0.0013(16) -0.0024(17)
C4 0.0250(19) 0.019(2) 0.0166(19) -0.0001(16) 0.0009(15) -0.0003(16)
C5 0.0218(19) 0.019(2) 0.021(2) -0.0025(16) 0.0021(15) -0.0016(16)
C6 0.0224(19) 0.020(2) 0.021(2) 0.0030(16) -0.0045(15) 0.0002(16)
C7 0.032(2) 0.030(2) 0.037(3) 0.012(2) -0.0180(18) -0.0058(19)
C8 0.028(2) 0.026(2) 0.036(2) 0.0067(19) -0.0168(18) -0.0061(18)
C9 0.0210(19) 0.019(2) 0.024(2) 0.0007(17) -0.0021(15) -0.0035(16)
C10 0.0209(19) 0.020(2) 0.019(2) -0.0022(16) 0.0011(15) -0.0052(16)
C11 0.0191(18) 0.020(2) 0.0166(19) -0.0012(16) 0.0022(14) -0.0028(16)
C12 0.026(2) 0.020(2) 0.018(2) -0.0028(16) 0.0033(15) -0.0050(17)
C13 0.0264(19) 0.018(2) 0.0153(19) 0.0027(15) -0.0025(15) -0.0051(16)
C14 0.0224(18) 0.019(2) 0.0127(18) 0.0027(15) 0.0015(14) -0.0020(16)
C15 0.0222(19) 0.018(2) 0.0157(19) 0.0003(15) 0.0010(14) -0.0002(16)
C16 0.0211(19) 0.021(2) 0.018(2) 0.0052(16) -0.0008(14) -0.0006(16)
C17 0.027(2) 0.022(2) 0.020(2) 0.0029(17) -0.0068(16) 0.0004(17)
C18 0.030(2) 0.020(2) 0.019(2) -0.0002(16) -0.0066(15) -0.0057(17)
C19 0.0217(19) 0.021(2) 0.0161(19) -0.0032(16) 0.0003(14) -0.0015(16)
C20 0.0219(19) 0.021(2) 0.0161(19) -0.0019(16) 0.0008(14) -0.0033(16)
N21 0.0275(17) 0.0202(18) 0.0173(17) 0.0010(14) -0.0003(13) -0.0037(14)
N22 0.0221(16) 0.0213(18) 0.0194(17) 0.0007(14) -0.0035(12) -0.0044(14)
N23 0.0228(16) 0.0176(17) 0.0152(16) 0.0013(13) 0.0010(12) -0.0011(13)
N24 0.0239(16) 0.0170(17) 0.0152(16) -0.0009(13) -0.0025(12) -0.0030(13)
C25 0.0236(19) 0.020(2) 0.019(2) 0.0051(16) -0.0079(15) -0.0032(16)
C26 0.034(2) 0.033(3) 0.022(2) 0.0075(19) 0.0032(17) 0.0069(19)
C27 0.043(3) 0.033(3) 0.035(3) 0.008(2) 0.004(2) 0.017(2)
C28 0.044(3) 0.030(2) 0.026(2) 0.0134(19) -0.0042(19) 0.001(2)
C29 0.028(2) 0.034(2) 0.022(2) 0.0116(18) -0.0027(16) -0.0036(18)
C30 0.029(2) 0.026(2) 0.022(2) 0.0055(17) -0.0026(16) -0.0009(18)
C31 0.051(3) 0.043(3) 0.030(3) 0.011(2) 0.007(2) 0.002(2)
O32 0.095(3) 0.065(3) 0.041(2) 0.011(2) 0.026(2) 0.022(2)
O33 0.075(2) 0.042(2) 0.0204(16) 0.0070(15) 0.0029(15) -0.0109(17)
C34 0.0251(19) 0.018(2) 0.020(2) 0.0044(16) -0.0035(15) -0.0040(16)
C35 0.0231(19) 0.022(2) 0.0167(19) 0.0024(16) -0.0003(15) -0.0019(16)
C36 0.0197(18) 0.024(2) 0.020(2) 0.0012(16) 0.0003(15) -0.0038(16)
C37 0.025(2) 0.024(2) 0.021(2) 0.0024(17) -0.0025(15) -0.0064(17)
C38 0.0204(18) 0.022(2) 0.0162(19) 0.0027(16) -0.0005(14) -0.0017(16)
C39 0.0198(18) 0.019(2) 0.018(2) 0.0009(16) -0.0002(14) -0.0010(16)
C40 0.024(2) 0.026(2) 0.017(2) 0.0028(16) -0.0017(15) -0.0066(17)
O41 0.0204(14) 0.0305(16) 0.0188(14) -0.0014(12) -0.0019(10) -0.0040(12)
O42 0.0247(14) 0.055(2) 0.0130(14) 0.0045(13) -0.0037(11) -0.0012(14)
C43 0.0239(19) 0.0135(19) 0.022(2) 0.0006(16) -0.0041(15) -0.0062(16)
C44 0.029(2) 0.021(2) 0.020(2) 0.0054(16) 0.0013(16) -0.0023(17)
C45 0.034(2) 0.023(2) 0.029(2) 0.0037(18) 0.0115(18) 0.0027(18)
C46 0.0208(19) 0.022(2) 0.028(2) 0.0040(17) -0.0036(16) -0.0010(16)
C47 0.0229(19) 0.016(2) 0.023(2) 0.0034(16) -0.0026(15) -0.0084(16)
C48 0.0183(18) 0.023(2) 0.019(2) 0.0043(16) -0.0037(14) -0.0050(16)
C49 0.026(2) 0.018(2) 0.019(2) 0.0030(16) -0.0046(16) -0.0044(17)
O50 0.0262(14) 0.0396(18) 0.0221(15) 0.0087(13) -0.0105(11) -0.0030(13)
O51 0.0373(16) 0.0385(18) 0.0211(15) 0.0098(13) 0.0041(12) 0.0103(14)
C52 0.0244(19) 0.016(2) 0.0151(19) 0.0013(15) -0.0006(14) 0.0010(16)
C53 0.025(2) 0.019(2) 0.019(2) 0.0005(16) 0.0024(15) 0.0001(16)
C54 0.025(2) 0.027(2) 0.021(2) -0.0015(17) 0.0044(15) -0.0068(17)
C55 0.026(2) 0.017(2) 0.020(2) -0.0020(16) -0.0049(15) -0.0029(16)
C56 0.0230(19) 0.019(2) 0.0168(19) 0.0047(16) -0.0007(14) -0.0021(16)
C57 0.0228(19) 0.017(2) 0.018(2) 0.0005(16) -0.0006(15) -0.0040(16)
C58 0.027(2) 0.018(2) 0.0155(19) 0.0006(16) -0.0036(15) -0.0035(16)
O59 0.0271(14) 0.0303(16) 0.0195(14) -0.0085(12) 0.0020(11) -0.0063(12)
O60 0.0381(16) 0.0304(17) 0.0213(15) -0.0073(13) 0.0083(12) -0.0149(13)
O61 0.0268(14) 0.0263(15) 0.0168(14) 0.0040(12) -0.0014(10) -0.0042(12)
O62 0.0426(18) 0.047(2) 0.049(2) -0.0025(17) 0.0069(15) -0.0113(16)

loop_
_atom_type_symbol
_atom_type_description
_atom_type_scat_dispersion_real
_atom_type_scat_dispersion_imag
_atom_type_scat_source
C C 0.0033 0.0016 'International Tables Vol C Tables 4.2.6.8 and 6.1.1.4'
H H 0.0000 0.0000 'International Tables Vol C Tables 4.2.6.8 and 6.1.1.4'
N N 0.0061 0.0033 'International Tables Vol C Tables 4.2.6.8 and 6.1.1.4'
O O 0.0106 0.0060 'International Tables Vol C Tables 4.2.6.8 and 6.1.1.4'
Pr Pr -0.2180 2.8214 'International Tables Vol C Tables 4.2.6.8 and 6.1.1.4'

loop_
_geom_angle_atom_site_label_1
_geom_angle_atom_site_label_2
_geom_angle_atom_site_label_3
_geom_angle
_geom_angle_site_symmetry_1
_geom_angle_site_symmetry_3
O50 Pr O33 76.56(11) 1_656 2_456
O50 Pr O42 139.38(10) 1_656 .
O33 Pr O42 143.86(11) 2_456 .
O50 Pr O41 83.03(9) 1_656 2_466
O33 Pr O41 93.98(10) 2_456 2_466
O42 Pr O41 88.57(9) . 2_466
O50 Pr O59 83.49(9) 1_656 2_455
O33 Pr O59 107.96(10) 2_456 2_455
O42 Pr O59 84.95(9) . 2_455
O41 Pr O59 150.71(9) 2_466 2_455
O50 Pr O61 71.71(9) 1_656 .
O33 Pr O61 147.31(10) 2_456 .
O42 Pr O61 67.74(9) . .
O41 Pr O61 74.78(8) 2_466 .
O59 Pr O61 76.33(9) 2_455 .
O50 Pr O62 142.22(10) 1_656 .
O33 Pr O62 72.73(12) 2_456 .
O42 Pr O62 72.65(11) . .
O41 Pr O62 77.75(9) 2_466 .
O59 Pr O62 126.67(9) 2_455 .
O61 Pr O62 131.69(10) . .
O50 Pr O60 118.61(9) 1_656 2_455
O33 Pr O60 80.80(10) 2_456 2_455
O42 Pr O60 82.03(9) . 2_455
O41 Pr O60 155.25(9) 2_466 2_455
O59 Pr O60 51.26(9) 2_455 2_455
O61 Pr O60 121.47(8) . 2_455
O62 Pr O60 77.60(9) . 2_455
O50 Pr C58 102.70(10) 1_656 2_455
O33 Pr C58 96.00(11) 2_456 2_455
O42 Pr C58 81.30(9) . 2_455
O41 Pr C58 169.42(9) 2_466 2_455
O59 Pr C58 25.61(9) 2_455 2_455
O61 Pr C58 98.38(9) . 2_455
O62 Pr C58 101.89(10) . 2_455
O60 Pr C58 25.74(9) 2_455 2_455
N21 C1 C20 125.8(3) . .
N21 C1 C2 111.3(3) . .
C20 C1 C2 122.9(3) . .
C3 C2 C1 106.6(3) . .
C3 C2 H2 126.7 . .
C1 C2 H2 126.7 . .
C2 C3 C4 106.4(3) . .
C2 C3 H3 126.8 . .
C4 C3 H3 126.8 . .
N21 C4 C5 127.0(4) . .
N21 C4 C3 110.1(3) . .
C5 C4 C3 122.9(3) . .
C4 C5 C6 124.5(4) . .
C4 C5 C25 117.7(3) . .
C6 C5 C25 117.7(3) . .
N22 C6 C5 126.1(3) . .
N22 C6 C7 106.7(3) . .
C5 C6 C7 127.3(4) . .
C8 C7 C6 108.2(4) . .
C8 C7 H7 125.9 . .
C6 C7 H7 125.9 . .
C7 C8 C9 108.5(4) . .
C7 C8 H8 125.8 . .
C9 C8 H8 125.8 . .
N22 C9 C10 126.8(3) . .
N22 C9 C8 106.5(3) . .
C10 C9 C8 126.6(4) . .
C9 C10 C11 125.8(4) . .
C9 C10 C34 115.3(3) . .
C11 C10 C34 118.9(3) . .
N23 C11 C10 125.1(3) . .
N23 C11 C12 111.0(3) . .
C10 C11 C12 123.7(3) . .
C13 C12 C11 106.5(3) . .
C13 C12 H12 126.7 . .
C11 C12 H12 126.7 . .
C12 C13 C14 106.3(3) . .
C12 C13 H13 126.9 . .
C14 C13 H13 126.9 . .
N23 C14 C15 125.0(3) . .
N23 C14 C13 111.3(3) . .
C15 C14 C13 123.6(3) . .
C16 C15 C14 124.8(3) . .
C16 C15 C43 114.6(3) . .
C14 C15 C43 120.6(3) . .
N24 C16 C15 126.9(3) . .
N24 C16 C17 106.4(3) . .
C15 C16 C17 126.8(3) . .
C18 C17 C16 108.0(3) . .
C18 C17 H17 126.0 . .
C16 C17 H17 126.0 . .
C17 C18 C19 108.0(3) . .
C17 C18 H18 126.0 . .
C19 C18 H18 126.0 . .
N24 C19 C20 127.3(3) . .
N24 C19 C18 107.3(3) . .
C20 C19 C18 125.1(4) . .
C19 C20 C1 124.5(4) . .
C19 C20 C52 117.0(3) . .
C1 C20 C52 118.4(3) . .
C1 N21 C4 105.7(3) . .
C1 N21 H21 127.2 . .
C4 N21 H21 127.2 . .
C6 N22 C9 110.2(3) . .
C6 N22 H22 124.9 . .
C9 N22 H22 124.9 . .
C14 N23 C11 104.9(3) . .
C14 N23 H23 127.6 . .
C11 N23 H23 127.6 . .
C19 N24 C16 110.3(3) . .
C19 N24 H24 124.8 . .
C16 N24 H24 124.8 . .
C30 C25 C26 118.8(4) . .
C30 C25 C5 120.7(3) . .
C26 C25 C5 120.3(3) . .
C25 C26 C27 120.4(4) . .
C25 C26 H26 119.8 . .
C27 C26 H26 119.8 . .
C28 C27 C26 120.3(4) . .
C28 C27 H27 119.8 . .
C26 C27 H27 119.8 . .
C27 C28 C29 119.9(4) . .
C27 C28 H28 120.0 . .
C29 C28 H28 120.0 . .
C28 C29 C30 119.4(4) . .
C28 C29 C31 119.4(4) . .
C30 C29 C31 121.2(4) . .
C25 C30 C29 121.1(4) . .
C25 C30 H30 119.5 . .
C29 C30 H30 119.5 . .
O33 C31 O32 123.2(4) . .
O33 C31 C29 118.8(4) . .
O32 C31 C29 117.9(4) . .
C31 O32 H32 109.5 . .
C31 O33 Pr 172.6(3) . 2_456
C39 C34 C35 118.5(3) . .
C39 C34 C10 120.4(3) . .
C35 C34 C10 121.0(3) . .
C36 C35 C34 121.0(3) . .
C36 C35 H35 119.5 . .
C34 C35 H35 119.5 . .
C37 C36 C35 119.9(3) . .
C37 C36 H36 120.1 . .
C35 C36 H36 120.1 . .
C36 C37 C38 119.7(4) . .
C36 C37 H37 120.2 . .
C38 C37 H37 120.2 . .
C37 C38 C39 120.3(3) . .
C37 C38 C40 119.5(3) . .
C39 C38 C40 120.3(3) . .
C38 C39 C34 120.5(3) . .
C38 C39 H39 119.8 . .
C34 C39 H39 119.8 . .
O42 C40 O41 124.2(3) . .
O42 C40 C38 117.9(3) . .
O41 C40 C38 117.9(3) . .
C40 O41 Pr 134.1(2) . 2_466
C40 O42 Pr 142.2(3) . .
C44 C43 C48 118.5(3) . .
C44 C43 C15 119.4(3) . .
C48 C43 C15 121.7(3) . .
C45 C44 C43 120.4(4) . .
C45 C44 H44 119.8 . .
C43 C44 H44 119.8 . .
C44 C45 C46 120.9(3) . .
C44 C45 H45 119.5 . .
C46 C45 H45 119.5 . .
C47 C46 C45 119.3(3) . .
C47 C46 H46 120.4 . .
C45 C46 H46 120.4 . .
C46 C47 C48 120.0(3) . .
C46 C47 C49 120.1(3) . .
C48 C47 C49 119.9(3) . .
C47 C48 C43 120.6(3) . .
C47 C48 H48 119.7 . .
C43 C48 H48 119.7 . .
O51 C49 O50 124.3(3) . .
O51 C49 C47 118.2(3) . .
O50 C49 C47 117.4(3) . .
C49 O50 Pr 150.5(3) . 1_454
C53 C52 C57 118.1(3) . .
C53 C52 C20 122.8(3) . .
C57 C52 C20 119.1(3) . .
C52 C53 C54 121.0(3) . .
C52 C53 H53 119.5 . .
C54 C53 H53 119.5 . .
C55 C54 C53 120.5(4) . .
C55 C54 H54 119.8 . .
C53 C54 H54 119.8 . .
C54 C55 C56 119.9(4) . .
C54 C55 H55 120.0 . .
C56 C55 H55 120.0 . .
C55 C56 C57 119.6(3) . .
C55 C56 C58 120.0(3) . .
C57 C56 C58 120.3(3) . .
C56 C57 C52 120.9(4) . .
C56 C57 H57 119.6 . .
C52 C57 H57 119.6 . .
O60 C58 O59 120.7(3) . .
O60 C58 C56 120.9(3) . .
O59 C58 C56 118.5(3) . .
O60 C58 Pr 62.79(19) . 2_455
O59 C58 Pr 58.19(18) . 2_455
C56 C58 Pr 173.2(3) . 2_455
C58 O59 Pr 96.2(2) . 2_455
C58 O60 Pr 91.5(2) . 2_455
Pr O61 H61A 124.3 . .
Pr O61 H61B 123.0 . .
H61A O61 H61B 89.6 . .
Pr O62 H62A 109.8 . .
Pr O62 H62B 96.3 . .
H62A O62 H62B 117.7 . .

loop_
_geom_bond_atom_site_label_1
_geom_bond_atom_site_label_2
_geom_bond_distance
_geom_bond_site_symmetry_2
Pr O50 2.362(2) 1_656
Pr O33 2.386(3) 2_456
Pr O42 2.400(3) .
Pr O41 2.440(2) 2_466
Pr O59 2.495(3) 2_455
Pr O61 2.518(3) .
Pr O62 2.544(3) .
Pr O60 2.597(3) 2_455
Pr C58 2.919(4) 2_455
C1 N21 1.360(5) .
C1 C20 1.409(5) .
C1 C2 1.453(5) .
C2 C3 1.350(5) .
C2 H2 0.9500 .
C3 C4 1.470(5) .
C3 H3 0.9500 .
C4 N21 1.374(5) .
C4 C5 1.390(5) .
C5 C6 1.407(5) .
C5 C25 1.505(5) .
C6 N22 1.371(5) .
C6 C7 1.429(5) .
C7 C8 1.350(6) .
C7 H7 0.9500 .
C8 C9 1.428(5) .
C8 H8 0.9500 .
C9 N22 1.371(5) .
C9 C10 1.399(5) .
C10 C11 1.408(5) .
C10 C34 1.492(5) .
C11 N23 1.374(5) .
C11 C12 1.443(5) .
C12 C13 1.364(5) .
C12 H12 0.9500 .
C13 C14 1.441(5) .
C13 H13 0.9500 .
C14 N23 1.375(4) .
C14 C15 1.408(5) .
C15 C16 1.408(5) .
C15 C43 1.494(5) .
C16 N24 1.373(5) .
C16 C17 1.440(5) .
C17 C18 1.361(5) .
C17 H17 0.9500 .
C18 C19 1.427(5) .
C18 H18 0.9500 .
C19 N24 1.362(5) .
C19 C20 1.399(5) .
C20 C52 1.491(5) .
N21 H21 0.8800 .
N22 H22 0.8800 .
N23 H23 0.8800 .
N24 H24 0.8800 .
C25 C30 1.387(5) .
C25 C26 1.392(5) .
C26 C27 1.396(6) .
C26 H26 0.9500 .
C27 C28 1.381(6) .
C27 H27 0.9500 .
C28 C29 1.394(6) .
C28 H28 0.9500 .
C29 C30 1.398(5) .
C29 C31 1.504(6) .
C30 H30 0.9500 .
C31 O33 1.244(6) .
C31 O32 1.279(6) .
O32 H32 0.8400 .
O33 Pr 2.386(3) 2_456
C34 C39 1.399(5) .
C34 C35 1.394(5) .
C35 C36 1.392(5) .
C35 H35 0.9500 .
C36 C37 1.383(5) .
C36 H36 0.9500 .
C37 C38 1.394(5) .
C37 H37 0.9500 .
C38 C39 1.388(5) .
C38 C40 1.499(5) .
C39 H39 0.9500 .
C40 O42 1.262(4) .
C40 O41 1.259(4) .
O41 Pr 2.440(2) 2_466
C43 C44 1.396(5) .
C43 C48 1.400(5) .
C44 C45 1.387(5) .
C44 H44 0.9500 .
C45 C46 1.386(6) .
C45 H45 0.9500 .
C46 C47 1.390(5) .
C46 H46 0.9500 .
C47 C48 1.397(5) .
C47 C49 1.511(5) .
C48 H48 0.9500 .
C49 O51 1.254(4) .
C49 O50 1.258(4) .
O50 Pr 2.362(2) 1_454
C52 C53 1.393(5) .
C52 C57 1.407(5) .
C53 C54 1.386(5) .
C53 H53 0.9500 .
C54 C55 1.388(5) .
C54 H54 0.9500 .
C55 C56 1.386(5) .
C55 H55 0.9500 .
C56 C57 1.399(5) .
C56 C58 1.492(5) .
C57 H57 0.9500 .
C58 O60 1.268(5) .
C58 O59 1.269(4) .
C58 Pr 2.919(4) 2_455
O59 Pr 2.495(2) 2_455
O60 Pr 2.597(3) 2_455
O61 H61A 0.9088 .
O61 H61B 0.9128 .
O62 H62A 0.9670 .
O62 H62B 0.9191 .
